data_7211955
loop_
_publ_author_name
'Zheng, Bo'
'Bai, Junfeng'
'Zhang, Zhuxiu'

_publ_section_title
;
 pH-Controlled change of the coordination modes of the highly symmetrical
 multitopic ligand and metal--oxygen arrays for constructing coordination
 assemblies
;
_journal_issue 1
_journal_name_full CrystEngComm
_journal_page_first 49
_journal_paper_doi 10.1039/b917258k
_journal_volume 12
_journal_year 2010
_chemical_formula_moiety 'C4 H2 Cd2 O6'
_chemical_formula_sum 'C4 H2 Cd2 O6'
_chemical_formula_weight 370.86
_chemical_name_systematic
;
?
;
_space_group_IT_number 14
_symmetry_cell_setting monoclinic
_symmetry_space_group_name_Hall '-P 2ybc'
_symmetry_space_group_name_H-M 'P 1 21/c 1'
_atom_sites_solution_hydrogens geom
_atom_sites_solution_primary direct
_atom_sites_solution_secondary difmap
_audit_creation_method SHELXL-97
_cell_angle_alpha 90.00
_cell_angle_beta 99.5510(10)
_cell_angle_gamma 90.00
_cell_formula_units_Z 2
_cell_length_a 3.5793(3)
_cell_length_b 10.4878(9)
_cell_length_c 8.5834(7)
_cell_measurement_reflns_used 1275
_cell_measurement_temperature 291(2)
_cell_measurement_theta_max 28.220
_cell_measurement_theta_min 3.093
_cell_volume 317.75(5)
_computing_cell_refinement SMART
_computing_data_collection 'SMART (Bruker, 2000)'
_computing_data_reduction 'SAINT (Bruker, 2000)'
_computing_molecular_graphics SHELXTL
_computing_publication_material SHELXTL
_computing_structure_refinement SHELXTL
_computing_structure_solution 'SHELXTL (Bruker, 2000)'
_diffrn_ambient_temperature 291(2)
_diffrn_measured_fraction_theta_full 0.983
_diffrn_measured_fraction_theta_max 0.983
_diffrn_measurement_device_type 'Bruker Smart Aepex CCD area detector'
_diffrn_measurement_method 'phi and omega scans'
_diffrn_radiation_monochromator graphite
_diffrn_radiation_source 'fine-focus sealed tube'
_diffrn_radiation_type MoK\a
_diffrn_radiation_wavelength 0.71073
_diffrn_reflns_av_R_equivalents 0.0813
_diffrn_reflns_av_sigmaI/netI 0.0608
_diffrn_reflns_limit_h_max 4
_diffrn_reflns_limit_h_min -4
_diffrn_reflns_limit_k_max 12
_diffrn_reflns_limit_k_min -12
_diffrn_reflns_limit_l_max 10
_diffrn_reflns_limit_l_min -5
_diffrn_reflns_number 1675
_diffrn_reflns_theta_full 26.00
_diffrn_reflns_theta_max 26.00
_diffrn_reflns_theta_min 3.09
_exptl_absorpt_coefficient_mu 6.673
_exptl_absorpt_correction_T_max 0.272
_exptl_absorpt_correction_T_min 0.175
_exptl_absorpt_correction_type multi-scan
_exptl_absorpt_process_details 'SADABS(Brucker, 2000)'
_exptl_crystal_colour colorless
_exptl_crystal_density_diffrn 3.876
_exptl_crystal_density_method 'not measured'
_exptl_crystal_description block
_exptl_crystal_F_000 340
_exptl_crystal_size_max 0.27
_exptl_crystal_size_mid 0.24
_exptl_crystal_size_min 0.19
_refine_diff_density_max 1.038
_refine_diff_density_min -1.237
_refine_diff_density_rms 0.237
_refine_ls_extinction_coef 0.022(2)
_refine_ls_extinction_expression Fc^*^=kFc[1+0.001xFc^2^\l^3^/sin(2\q)]^-1/4^
_refine_ls_extinction_method SHELXL
_refine_ls_goodness_of_fit_ref 0.975
_refine_ls_hydrogen_treatment constr
_refine_ls_matrix_type full
_refine_ls_number_parameters 56
_refine_ls_number_reflns 619
_refine_ls_number_restraints 0
_refine_ls_restrained_S_all 0.975
_refine_ls_R_factor_all 0.0299
_refine_ls_R_factor_gt 0.0275
_refine_ls_shift/su_max 0.001
_refine_ls_shift/su_mean 0.000
_refine_ls_structure_factor_coef Fsqd
_refine_ls_weighting_details 'calc w=1/[\s^2^(Fo^2^)+(0.0250P)^2^+0.0000P] where P=(Fo^2^+2Fc^2^)/3'
_refine_ls_weighting_scheme calc
_refine_ls_wR_factor_gt 0.0546
_refine_ls_wR_factor_ref 0.0561
_reflns_number_gt 559
_reflns_number_total 619
_reflns_threshold_expression >2sigma(I)
_cod_data_source_file b917258k.txt
_cod_data_source_block 2
_cod_depositor_comments
;
The following automatic conversions were performed:

'_symmetry_cell_setting' value 'Monoclinic' changed to 'monoclinic'
according to /home/saulius/struct/CIF-dictionaries/cif_core.dic
dictionary named 'cif_core.dic' version 2.4.2 from 2011-04-26.

Automatic conversion script
Id: cif_fix_values 1891 2012-01-12 08:04:46Z andrius 
;
_cod_original_sg_symbol_H-M 'P 21/c'
_cod_database_code 7211955

loop_
_symmetry_equiv_pos_as_xyz
'x, y, z'
'-x, y+1/2, -z+1/2'
'-x, -y, -z'
'x, -y-1/2, z-1/2'

loop_
_atom_site_label
_atom_site_type_symbol
_atom_site_fract_x
_atom_site_fract_y
_atom_site_fract_z
_atom_site_U_iso_or_equiv
_atom_site_adp_type
_atom_site_occupancy
_atom_site_symmetry_multiplicity
_atom_site_calc_flag
C1 C 0.5743(9) 0.5552(3) 0.6000(4) 0.0149(8) Uani 1 1 d
C2 C 0.3533(10) 0.5762(4) 0.4425(5) 0.0149(8) Uani 1 1 d
Cd1 Cd 1.21353(7) 0.62225(2) 0.92213(3) 0.01602(19) Uani 1 1 d
O1 O 0.6586(8) 0.6226(2) 0.7216(4) 0.0190(7) Uani 1 1 d
O2 O 0.1729(7) 0.6681(3) 0.3738(4) 0.0209(6) Uani 1 1 d
O3 O 1.7695(7) 0.5947(3) 1.0733(3) 0.0161(6) Uani 1 1 d
H3 H 1.8072 0.6393 1.1746 0.019 Uiso 1 1 d

loop_
_atom_site_aniso_label
_atom_site_aniso_U_11
_atom_site_aniso_U_22
_atom_site_aniso_U_33
_atom_site_aniso_U_23
_atom_site_aniso_U_13
_atom_site_aniso_U_12
C1 0.0122(17) 0.019(2) 0.0134(17) -0.0004(15) 0.0008(15) -0.0018(14)
C2 0.0129(17) 0.0154(19) 0.0170(18) -0.0002(15) 0.0045(15) -0.0041(15)
Cd1 0.0122(2) 0.0149(3) 0.0204(2) 0.00309(10) 0.00085(14) 0.00015(9)
O1 0.0176(14) 0.0210(17) 0.0174(14) -0.0043(11) -0.0006(12) 0.0005(9)
O2 0.0232(14) 0.0135(15) 0.0226(14) 0.0027(14) -0.0065(12) 0.0019(11)
O3 0.0152(13) 0.0195(15) 0.0124(14) -0.0026(11) -0.0007(12) 0.0007(9)

loop_
_atom_type_symbol
_atom_type_description
_atom_type_scat_dispersion_real
_atom_type_scat_dispersion_imag
_atom_type_scat_source
C C 0.0033 0.0016 'International Tables Vol C Tables 4.2.6.8 and 6.1.1.4'
H H 0.0000 0.0000 'International Tables Vol C Tables 4.2.6.8 and 6.1.1.4'
O O 0.0106 0.0060 'International Tables Vol C Tables 4.2.6.8 and 6.1.1.4'
Cd Cd -0.8075 1.2024 'International Tables Vol C Tables 4.2.6.8 and 6.1.1.4'

loop_
_geom_angle_atom_site_label_1
_geom_angle_atom_site_label_2
_geom_angle_atom_site_label_3
_geom_angle
_geom_angle_site_symmetry_1
_geom_angle_site_symmetry_3
O1 C1 C2 135.3(3) . 3_666
O1 C1 C2 134.5(4) . .
C2 C1 C2 90.1(3) 3_666 .
O2 C2 C1 135.1(4) . 3_666
O2 C2 C1 135.0(4) . .
C1 C2 C1 89.9(3) 3_666 .
O3 Cd1 O3 107.52(11) . 1_455
O3 Cd1 O2 105.18(12) . 4_676
O3 Cd1 O2 101.78(12) 1_455 4_676
O3 Cd1 O3 80.81(12) . 3_867
O3 Cd1 O3 83.12(11) 1_455 3_867
O2 Cd1 O3 170.43(11) 4_676 3_867
O3 Cd1 O1 168.24(10) . .
O3 Cd1 O1 80.37(10) 1_455 .
O2 Cd1 O1 81.09(9) 4_676 .
O3 Cd1 O1 91.75(8) 3_867 .
O3 Cd1 O1 78.00(9) . 1_655
O3 Cd1 O1 170.04(10) 1_455 1_655
O2 Cd1 O1 84.34(9) 4_676 1_655
O3 Cd1 O1 89.73(8) 3_867 1_655
O1 Cd1 O1 92.97(11) . 1_655
O3 Cd1 Cd1 95.24(9) . 3_767
O3 Cd1 Cd1 42.08(9) 1_455 3_767
O2 Cd1 Cd1 143.19(8) 4_676 3_767
O3 Cd1 Cd1 41.04(6) 3_867 3_767
O1 Cd1 Cd1 84.83(7) . 3_767
O1 Cd1 Cd1 130.41(5) 1_655 3_767
O3 Cd1 Cd1 41.17(9) . 3_867
O3 Cd1 Cd1 96.59(8) 1_455 3_867
O2 Cd1 Cd1 145.77(7) 4_676 3_867
O3 Cd1 Cd1 39.65(6) 3_867 3_867
O1 Cd1 Cd1 130.78(6) . 3_867
O1 Cd1 Cd1 82.10(6) 1_655 3_867
Cd1 Cd1 Cd1 63.649(11) 3_767 3_867
C1 O1 Cd1 130.6(2) . .
C1 O1 Cd1 118.2(2) . 1_455
Cd1 O1 Cd1 92.97(11) . 1_455
C2 O2 Cd1 131.1(3) . 4_475
Cd1 O3 Cd1 107.52(11) . 1_655
Cd1 O3 Cd1 99.19(12) . 3_867
Cd1 O3 Cd1 96.88(11) 1_655 3_867
Cd1 O3 H3 116.0 . .
Cd1 O3 H3 116.7 1_655 .
Cd1 O3 H3 117.6 3_867 .

loop_
_geom_bond_atom_site_label_1
_geom_bond_atom_site_label_2
_geom_bond_distance
_geom_bond_site_symmetry_2
C1 O1 1.255(5) .
C1 C2 1.460(5) 3_666
C1 C2 1.465(5) .
C2 O2 1.252(5) .
C2 C1 1.460(5) 3_666
Cd1 O3 2.207(2) .
Cd1 O3 2.231(3) 1_455
Cd1 O2 2.238(3) 4_676
Cd1 O3 2.277(4) 3_867
Cd1 O1 2.403(3) .
Cd1 O1 2.532(3) 1_655
Cd1 Cd1 3.3730(5) 3_767
Cd1 Cd1 3.4144(5) 3_867
O1 Cd1 2.532(3) 1_455
O2 Cd1 2.238(3) 4_475
O3 Cd1 2.231(3) 1_655
O3 Cd1 2.277(4) 3_867
O3 H3 0.9766 .
